data_7716678
loop_
_publ_author_name
'George, Tanner'
'Grant, Tamika'
'Munhoz, Isadora Schumann'
'Do, Thai'
'Masuda, Jason D.'

_publ_section_title
;
 Group 11 complexes of a bulky triazene ligand.
;
_journal_issue 31
_journal_name_full 'Dalton transactions (Cambridge, England : 2003)'
_journal_page_first 13107
_journal_page_last 13118
_journal_paper_doi 10.1039/d4dt01561d
_journal_volume 53
_journal_year 2024
_chemical_formula_moiety 'C51 H63 Cu I N5'
_chemical_formula_sum 'C51 H63 Cu I N5'
_chemical_formula_weight 936.50
_space_group_crystal_system monoclinic
_space_group_IT_number 4
_space_group_name_Hall 'P 2yb'
_space_group_name_H-M_alt 'P 1 21 1'
_atom_sites_solution_hydrogens geom
_atom_sites_solution_primary dual
_audit_creation_date 2024-03-13
_audit_creation_method
;
Olex2 1.5
(compiled 2023.08.24 svn.re1ec1418 for OlexSys, GUI svn.r6817)
;
_audit_update_record
;
2024-03-17 deposited with the CCDC.	2024-07-17 downloaded from the CCDC.
;
_cell_angle_alpha 90
_cell_angle_beta 112.8800(10)
_cell_angle_gamma 90
_cell_formula_units_Z 2
_cell_length_a 11.7942(3)
_cell_length_b 18.1027(6)
_cell_length_c 12.4614(5)
_cell_measurement_reflns_used 9687
_cell_measurement_temperature 300
_cell_measurement_theta_max 36.28
_cell_measurement_theta_min 2.32
_cell_volume 2451.26(14)
_computing_cell_refinement 'SAINT V8.40A (Bruker AXS Inc., 2018)'
_computing_data_reduction 'SAINT V8.40A (Bruker AXS Inc., 2018)'
_computing_molecular_graphics 'Olex2 1.5 (Dolomanov et al., 2009)'
_computing_publication_material 'Olex2 1.5 (Dolomanov et al., 2009)'
_computing_structure_refinement 'SHELXL 2018/3 (Sheldrick, 2015)'
_computing_structure_solution 'SHELXT 2018/2 (Sheldrick, 2018)'
_diffrn_ambient_temperature 300
_diffrn_detector '100 \\times 140 mm^2^ CMOS sensor'
_diffrn_detector_area_resol_mean 7.3910
_diffrn_detector_type 'Bruker PHOTON III'
_diffrn_measured_fraction_theta_full 0.999
_diffrn_measured_fraction_theta_max 0.979
_diffrn_measurement_device '\k--geometry diffractometer'
_diffrn_measurement_device_type 'Bruker D8 Venture'
_diffrn_measurement_method '\f and \w scans'
_diffrn_radiation_monochromator 'multilayer mirror'
_diffrn_radiation_type MoK\a
_diffrn_radiation_wavelength 0.71073
_diffrn_reflns_av_R_equivalents 0.0503
_diffrn_reflns_av_unetI/netI 0.0268
_diffrn_reflns_Laue_measured_fraction_full 0.999
_diffrn_reflns_Laue_measured_fraction_max 0.979
_diffrn_reflns_limit_h_max 19
_diffrn_reflns_limit_h_min -19
_diffrn_reflns_limit_k_max 29
_diffrn_reflns_limit_k_min -29
_diffrn_reflns_limit_l_max 20
_diffrn_reflns_limit_l_min -20
_diffrn_reflns_number 178176
_diffrn_reflns_point_group_measured_fraction_full 0.999
_diffrn_reflns_point_group_measured_fraction_max 0.979
_diffrn_reflns_theta_full 25.242
_diffrn_reflns_theta_max 36.263
_diffrn_reflns_theta_min 2.018
_diffrn_source 'microfocus sealed tube'
_diffrn_source_current 1.4
_diffrn_source_power 0.07
_diffrn_source_type 'Incoatec I\mS 3.0'
_diffrn_source_voltage 50.0
_diffrn_standards_number 0
_exptl_absorpt_coefficient_mu 1.112
_exptl_absorpt_correction_T_max 0.7471
_exptl_absorpt_correction_T_min 0.6235
_exptl_absorpt_correction_type multi-scan
_exptl_absorpt_process_details
;
SADABS-2016/2 (Bruker,2016/2) was used for absorption correction.
wR2(int) was 0.1282 before and 0.0668 after correction.
The Ratio of minimum to maximum transmission is 0.8346.
The \l/2 correction factor is Not present.
;
_exptl_crystal_colour green
_exptl_crystal_colour_primary green
_exptl_crystal_density_diffrn 1.269
_exptl_crystal_description block
_exptl_crystal_F_000 972
_exptl_crystal_size_max 0.32
_exptl_crystal_size_mid 0.17
_exptl_crystal_size_min 0.04
_refine_diff_density_max 0.912
_refine_diff_density_min -0.659
_refine_diff_density_rms 0.062
_refine_ls_abs_structure_details
;
 Flack x determined using 9493 quotients [(I+)-(I-)]/[(I+)+(I-)]
 (Parsons, Flack and Wagner, Acta Cryst. B69 (2013) 249-259).
;
_refine_ls_abs_structure_Flack 0.009(2)
_refine_ls_extinction_method none
_refine_ls_goodness_of_fit_ref 1.085
_refine_ls_hydrogen_treatment constr
_refine_ls_matrix_type full
_refine_ls_number_parameters 537
_refine_ls_number_reflns 23181
_refine_ls_number_restraints 1
_refine_ls_restrained_S_all 1.085
_refine_ls_R_factor_all 0.0336
_refine_ls_R_factor_gt 0.0250
_refine_ls_shift/su_max 0.005
_refine_ls_shift/su_mean 0.000
_refine_ls_structure_factor_coef Fsqd
_refine_ls_weighting_details 'w=1/[\s^2^(Fo^2^)+(0.0241P)^2^+0.4926P] where P=(Fo^2^+2Fc^2^)/3'
_refine_ls_weighting_scheme calc
_refine_ls_wR_factor_gt 0.0572
_refine_ls_wR_factor_ref 0.0633
_reflns_Friedel_coverage 0.950
_reflns_Friedel_fraction_full 0.998
_reflns_Friedel_fraction_max 0.978
_reflns_number_gt 20774
_reflns_number_total 23181
_reflns_threshold_expression 'I > 2\s(I)'
_cod_data_source_file d4dt01561d2.cif
_cod_data_source_block mo_2022_01_17_jdm_tamika_cui_0m_a
_cod_depositor_comments 'Adding full bibliography for 7716674--7716682.cif.'
_cod_database_code 7716678
_shelx_shelxl_version_number 2018/3
_shelx_space_group_comment
;
The symmetry employed for this shelxl refinement is uniquely defined
by the following loop, which should always be used as a source of
symmetry information in preference to the above space-group names.
They are only intended as comments.
;
_shelx_estimated_absorpt_t_max 0.957
_shelx_estimated_absorpt_t_min 0.717
_olex2_refinement_description
;
1. Fixed Uiso
 At 1.2 times of:
  All C(H) groups, All C(H,H) groups
 At 1.5 times of:
  All C(H,H,H) groups
2.a Ternary CH refined with riding coordinates:
 C10(H10), C13(H13), C22(H22), C25(H25)
2.b Secondary CH2 refined with riding coordinates:
 C2(H2A,H2B), C3(H3A,H3B)
2.c Aromatic/amide H refined with riding coordinates:
 C6(H6), C7(H7), C8(H8), C18(H18), C19(H19), C20(H20), C30(H30), C31(H31),
 C32(H32), C36(H36), C38(H38), C45(H45), C47(H47)
2.d Idealised Me refined as rotating group:
 C11(H11A,H11B,H11C), C12(H12A,H12B,H12C), C14(H14A,H14B,H14C), C15(H15A,H15B,
 H15C), C23(H23A,H23B,H23C), C24(H24A,H24B,H24C), C26(H26A,H26B,H26C), C27(H27A,
 H27B,H27C), C40(H40A,H40B,H40C), C41(H41A,H41B,H41C), C42(H42A,H42B,H42C),
 C49(H49A,H49B,H49C), C50(H50A,H50B,H50C), C51(H51A,H51B,H51C)
;
_olex2_submission_special_instructions 'No special instructions were received'

loop_
_space_group_symop_operation_xyz
'x, y, z'
'-x, y+1/2, -z'

loop_
_atom_site_label
_atom_site_type_symbol
_atom_site_fract_x
_atom_site_fract_y
_atom_site_fract_z
_atom_site_U_iso_or_equiv
_atom_site_adp_type
_atom_site_occupancy
_atom_site_site_symmetry_order
_atom_site_calc_flag
_atom_site_refinement_flags_posn
_atom_site_refinement_flags_adp
_atom_site_refinement_flags_occupancy
_atom_site_disorder_assembly
_atom_site_disorder_group
I1 I 0.73383(2) 0.61468(2) 0.59261(2) 0.03001(3) Uani 1 1 d . . . . .
Cu1 Cu 0.59769(2) 0.52775(2) 0.63194(2) 0.02050(4) Uani 1 1 d . . . . .
N2 N 0.30463(13) 0.37890(8) 0.61180(13) 0.0176(2) Uani 1 1 d . . . . .
N1 N 0.42790(13) 0.38256(8) 0.51397(13) 0.0174(2) Uani 1 1 d . . . . .
N3 N 0.47555(13) 0.46919(8) 0.66415(12) 0.0161(2) Uani 1 1 d . . . . .
N4 N 0.46691(13) 0.48553(8) 0.77016(12) 0.0163(2) Uani 1 1 d . . . . .
N5 N 0.55461(12) 0.52903(9) 0.82554(12) 0.0166(2) Uani 1 1 d . . . . .
C1 C 0.40329(14) 0.41378(9) 0.60187(14) 0.0150(2) Uani 1 1 d . . . . .
C2 C 0.35392(18) 0.31502(11) 0.46920(18) 0.0244(3) Uani 1 1 d . . . . .
H2A H 0.403229 0.270849 0.497026 0.029 Uiso 1 1 calc R U . . .
H2B H 0.317902 0.314478 0.384730 0.029 Uiso 1 1 calc R U . . .
C3 C 0.25532(18) 0.32129(11) 0.51914(19) 0.0252(4) Uani 1 1 d . . . . .
H3A H 0.177331 0.336588 0.459777 0.030 Uiso 1 1 calc R U . . .
H3B H 0.244082 0.274596 0.551904 0.030 Uiso 1 1 calc R U . . .
C4 C 0.53650(15) 0.39663(9) 0.49075(15) 0.0173(3) Uani 1 1 d . . . . .
C5 C 0.52026(17) 0.43565(10) 0.38798(16) 0.0212(3) Uani 1 1 d . . . . .
C6 C 0.62594(19) 0.44814(12) 0.36453(19) 0.0265(4) Uani 1 1 d . . . . .
H6 H 0.618952 0.474143 0.297882 0.032 Uiso 1 1 calc R U . . .
C7 C 0.74170(19) 0.42223(12) 0.4395(2) 0.0269(4) Uani 1 1 d . . . . .
H7 H 0.810561 0.432345 0.423018 0.032 Uiso 1 1 calc R U . . .
C8 C 0.75458(17) 0.38165(11) 0.53796(18) 0.0237(3) Uani 1 1 d . . . . .
H8 H 0.831650 0.363880 0.585983 0.028 Uiso 1 1 calc R U . . .
C9 C 0.65202(16) 0.36715(9) 0.56578(15) 0.0190(3) Uani 1 1 d . . . . .
C10 C 0.39402(18) 0.46429(12) 0.30412(17) 0.0256(3) Uani 1 1 d . . . . .
H10 H 0.330967 0.441716 0.326590 0.031 Uiso 1 1 calc R U . . .
C11 C 0.3856(2) 0.54867(15) 0.3149(2) 0.0386(5) Uani 1 1 d . . . . .
H11A H 0.399642 0.561226 0.393951 0.058 Uiso 1 1 calc R U . . .
H11B H 0.305290 0.565263 0.264242 0.058 Uiso 1 1 calc R U . . .
H11C H 0.446693 0.572125 0.293399 0.058 Uiso 1 1 calc R U . . .
C12 C 0.3672(2) 0.44215(17) 0.1781(2) 0.0386(5) Uani 1 1 d . . . . .
H12A H 0.422717 0.467604 0.151381 0.058 Uiso 1 1 calc R U . . .
H12B H 0.283980 0.455159 0.129716 0.058 Uiso 1 1 calc R U . . .
H12C H 0.377980 0.389810 0.174071 0.058 Uiso 1 1 calc R U . . .
C13 C 0.66738(19) 0.32012(11) 0.67141(18) 0.0248(3) Uani 1 1 d . . . . .
H13 H 0.588411 0.319381 0.680308 0.030 Uiso 1 1 calc R U . . .
C14 C 0.7649(3) 0.35235(19) 0.7841(2) 0.0421(6) Uani 1 1 d . . . . .
H14A H 0.844067 0.351330 0.779014 0.063 Uiso 1 1 calc R U . . .
H14B H 0.767603 0.323363 0.849517 0.063 Uiso 1 1 calc R U . . .
H14C H 0.743750 0.402409 0.793754 0.063 Uiso 1 1 calc R U . . .
C15 C 0.7002(3) 0.24006(15) 0.6535(3) 0.0461(6) Uani 1 1 d . . . . .
H15A H 0.702718 0.210337 0.718158 0.069 Uiso 1 1 calc R U . . .
H15B H 0.779290 0.239080 0.648231 0.069 Uiso 1 1 calc R U . . .
H15C H 0.639155 0.220820 0.582865 0.069 Uiso 1 1 calc R U . . .
C16 C 0.21259(15) 0.41405(10) 0.64465(15) 0.0185(3) Uani 1 1 d . . . . .
C17 C 0.14191(16) 0.47389(10) 0.57788(16) 0.0201(3) Uani 1 1 d . . . . .
C18 C 0.04919(17) 0.50361(12) 0.60906(19) 0.0254(3) Uani 1 1 d . . . . .
H18 H 0.003608 0.543761 0.568019 0.030 Uiso 1 1 calc R U . . .
C19 C 0.02448(18) 0.47372(12) 0.7008(2) 0.0272(4) Uani 1 1 d . . . . .
H19 H -0.036108 0.494459 0.721783 0.033 Uiso 1 1 calc R U . . .
C20 C 0.09103(18) 0.41259(12) 0.76105(18) 0.0257(3) Uani 1 1 d . . . . .
H20 H 0.072594 0.392409 0.820992 0.031 Uiso 1 1 calc R U . . .
C21 C 0.18511(16) 0.38059(11) 0.73380(16) 0.0209(3) Uani 1 1 d . . . . .
C22 C 0.15798(18) 0.50499(11) 0.47095(17) 0.0231(3) Uani 1 1 d . . . . .
H22 H 0.223249 0.476839 0.459280 0.028 Uiso 1 1 calc R U . . .
C23 C 0.0380(3) 0.49563(19) 0.3605(2) 0.0428(6) Uani 1 1 d . . . . .
H23A H -0.027129 0.523276 0.369629 0.064 Uiso 1 1 calc R U . . .
H23B H 0.015834 0.444320 0.349848 0.064 Uiso 1 1 calc R U . . .
H23C H 0.051116 0.513497 0.293689 0.064 Uiso 1 1 calc R U . . .
C24 C 0.1974(3) 0.58654(14) 0.4888(3) 0.0398(5) Uani 1 1 d . . . . .
H24A H 0.206157 0.604814 0.420057 0.060 Uiso 1 1 calc R U . . .
H24B H 0.274681 0.590781 0.554085 0.060 Uiso 1 1 calc R U . . .
H24C H 0.136137 0.614934 0.503295 0.060 Uiso 1 1 calc R U . . .
C25 C 0.24948(19) 0.31090(13) 0.79694(18) 0.0276(4) Uani 1 1 d . . . . .
H25 H 0.312193 0.296784 0.767358 0.033 Uiso 1 1 calc R U . . .
C26 C 0.1547(3) 0.24752(17) 0.7711(4) 0.0576(9) Uani 1 1 d . . . . .
H26A H 0.090306 0.261691 0.796025 0.086 Uiso 1 1 calc R U . . .
H26B H 0.194735 0.203910 0.812352 0.086 Uiso 1 1 calc R U . . .
H26C H 0.120134 0.237609 0.688993 0.086 Uiso 1 1 calc R U . . .
C27 C 0.3126(3) 0.3241(3) 0.9283(3) 0.0660(12) Uani 1 1 d . . . . .
H27A H 0.371673 0.363230 0.942913 0.099 Uiso 1 1 calc R U . . .
H27B H 0.353572 0.279762 0.965826 0.099 Uiso 1 1 calc R U . . .
H27C H 0.252015 0.337674 0.958555 0.099 Uiso 1 1 calc R U . . .
C28 C 0.56347(15) 0.55345(9) 0.93852(14) 0.0169(3) Uani 1 1 d . . . . .
C29 C 0.48315(14) 0.60837(11) 0.94953(14) 0.0185(3) Uani 1 1 d . . . . .
C30 C 0.50640(18) 0.63602(11) 1.06166(16) 0.0230(3) Uani 1 1 d . . . . .
H30 H 0.454227 0.671821 1.070645 0.028 Uiso 1 1 calc R U . . .
C31 C 0.60588(16) 0.61121(14) 1.16031(15) 0.0241(3) Uani 1 1 d . . . . .
H31 H 0.618751 0.630039 1.233569 0.029 Uiso 1 1 calc R U . . .
C32 C 0.68552(17) 0.55792(11) 1.14747(16) 0.0222(3) Uani 1 1 d . . . . .
H32 H 0.751538 0.541453 1.212797 0.027 Uiso 1 1 calc R U . . .
C33 C 0.66740(15) 0.52880(11) 1.03732(14) 0.0188(3) Uani 1 1 d . . . . .
C34 C 0.37553(16) 0.64154(10) 0.84999(15) 0.0197(3) Uani 1 1 d . . . . .
C35 C 0.25457(17) 0.62945(10) 0.84446(17) 0.0236(3) Uani 1 1 d . . . . .
C36 C 0.15485(18) 0.66750(12) 0.76034(19) 0.0278(4) Uani 1 1 d . . . . .
H36 H 0.075490 0.658988 0.756195 0.033 Uiso 1 1 calc R U . . .
C37 C 0.1730(2) 0.71747(12) 0.6835(2) 0.0300(4) Uani 1 1 d . . . . .
C38 C 0.2927(2) 0.72849(11) 0.68939(18) 0.0270(4) Uani 1 1 d . . . . .
H38 H 0.305306 0.761310 0.637675 0.032 Uiso 1 1 calc R U . . .
C39 C 0.39516(17) 0.69121(10) 0.77159(16) 0.0214(3) Uani 1 1 d . . . . .
C40 C 0.2305(2) 0.57653(14) 0.9273(2) 0.0314(4) Uani 1 1 d . . . . .
H40A H 0.270638 0.530329 0.927876 0.047 Uiso 1 1 calc R U . . .
H40B H 0.143473 0.568557 0.902206 0.047 Uiso 1 1 calc R U . . .
H40C H 0.261962 0.597161 1.004326 0.047 Uiso 1 1 calc R U . . .
C41 C 0.52299(19) 0.70682(12) 0.77491(19) 0.0273(4) Uani 1 1 d . . . . .
H41A H 0.580676 0.708934 0.854403 0.041 Uiso 1 1 calc R U . . .
H41B H 0.522683 0.753236 0.737526 0.041 Uiso 1 1 calc R U . . .
H41C H 0.546413 0.668176 0.734893 0.041 Uiso 1 1 calc R U . . .
C42 C 0.0628(3) 0.75891(16) 0.5953(3) 0.0455(6) Uani 1 1 d . . . . .
H42A H 0.058659 0.807594 0.624072 0.068 Uiso 1 1 calc R U . . .
H42B H -0.011603 0.732584 0.584130 0.068 Uiso 1 1 calc R U . . .
H42C H 0.072333 0.762488 0.522378 0.068 Uiso 1 1 calc R U . . .
C43 C 0.76233(16) 0.47368(11) 1.03516(15) 0.0205(3) Uani 1 1 d . . . . .
C44 C 0.86686(17) 0.49786(12) 1.01591(18) 0.0258(3) Uani 1 1 d . . . . .
C45 C 0.96416(19) 0.44770(15) 1.0339(2) 0.0330(4) Uani 1 1 d . . . . .
H45 H 1.032543 0.463335 1.020344 0.040 Uiso 1 1 calc R U . . .
C46 C 0.9610(2) 0.37538(15) 1.0713(2) 0.0328(4) Uani 1 1 d . . . . .
C47 C 0.8560(2) 0.35216(13) 1.08736(19) 0.0305(4) Uani 1 1 d . . . . .
H47 H 0.851747 0.303820 1.110794 0.037 Uiso 1 1 calc R U . . .
C48 C 0.75596(19) 0.40016(12) 1.06893(18) 0.0254(3) Uani 1 1 d . . . . .
C49 C 0.8749(2) 0.57658(15) 0.9775(3) 0.0396(5) Uani 1 1 d . . . . .
H49A H 0.951981 0.583526 0.969541 0.059 Uiso 1 1 calc R U . . .
H49B H 0.869380 0.610367 1.034634 0.059 Uiso 1 1 calc R U . . .
H49C H 0.808498 0.585642 0.903981 0.059 Uiso 1 1 calc R U . . .
C50 C 0.6425(3) 0.37133(15) 1.0851(3) 0.0456(7) Uani 1 1 d . . . . .
H50A H 0.639287 0.318511 1.077673 0.068 Uiso 1 1 calc R U . . .
H50B H 0.570070 0.392447 1.026763 0.068 Uiso 1 1 calc R U . . .
H50C H 0.646616 0.384843 1.160992 0.068 Uiso 1 1 calc R U . . .
C51 C 1.0668(3) 0.3210(2) 1.0914(3) 0.0535(8) Uani 1 1 d . . . . .
H51A H 1.073629 0.288302 1.154233 0.080 Uiso 1 1 calc R U . . .
H51B H 1.142364 0.347852 1.110605 0.080 Uiso 1 1 calc R U . . .
H51C H 1.050789 0.292736 1.021780 0.080 Uiso 1 1 calc R U . . .

loop_
_atom_site_aniso_label
_atom_site_aniso_U_11
_atom_site_aniso_U_22
_atom_site_aniso_U_33
_atom_site_aniso_U_23
_atom_site_aniso_U_13
_atom_site_aniso_U_12
I1 0.02905(5) 0.01760(4) 0.05223(8) 0.00439(6) 0.02546(5) -0.00097(5)
Cu1 0.02006(9) 0.01768(9) 0.02738(10) 0.00015(8) 0.01317(8) -0.00329(7)
N2 0.0159(5) 0.0184(6) 0.0208(6) -0.0035(5) 0.0096(5) -0.0043(4)
N1 0.0190(6) 0.0174(6) 0.0189(6) -0.0048(5) 0.0109(5) -0.0050(4)
N3 0.0166(5) 0.0168(5) 0.0165(6) -0.0030(4) 0.0080(4) -0.0020(4)
N4 0.0167(5) 0.0170(6) 0.0159(6) -0.0014(4) 0.0071(4) -0.0014(4)
N5 0.0176(5) 0.0162(5) 0.0163(5) -0.0017(5) 0.0069(4) -0.0014(5)
C1 0.0149(6) 0.0149(6) 0.0165(6) -0.0010(5) 0.0074(5) -0.0016(4)
C2 0.0262(8) 0.0230(8) 0.0287(9) -0.0119(7) 0.0157(7) -0.0102(6)
C3 0.0251(8) 0.0233(8) 0.0316(9) -0.0099(7) 0.0159(7) -0.0101(6)
C4 0.0187(6) 0.0169(6) 0.0194(7) -0.0033(5) 0.0108(5) -0.0030(5)
C5 0.0229(7) 0.0217(7) 0.0224(7) -0.0007(6) 0.0126(6) -0.0013(6)
C6 0.0289(9) 0.0293(9) 0.0282(9) 0.0017(7) 0.0187(7) -0.0022(7)
C7 0.0243(8) 0.0281(9) 0.0344(10) -0.0038(7) 0.0183(7) -0.0038(7)
C8 0.0196(7) 0.0236(8) 0.0290(9) -0.0047(7) 0.0107(6) -0.0016(6)
C9 0.0194(7) 0.0175(7) 0.0214(7) -0.0043(5) 0.0094(6) -0.0013(5)
C10 0.0255(8) 0.0302(9) 0.0240(8) 0.0046(7) 0.0128(7) 0.0021(7)
C11 0.0385(12) 0.0343(11) 0.0428(13) 0.0027(9) 0.0156(10) 0.0115(9)
C12 0.0393(12) 0.0482(14) 0.0241(9) -0.0016(9) 0.0076(8) 0.0065(10)
C13 0.0274(8) 0.0230(8) 0.0243(8) 0.0019(6) 0.0105(7) 0.0027(6)
C14 0.0391(12) 0.0569(17) 0.0243(10) -0.0016(10) 0.0057(9) 0.0003(11)
C15 0.0668(18) 0.0243(10) 0.0511(15) 0.0054(10) 0.0270(14) 0.0102(11)
C16 0.0152(6) 0.0204(7) 0.0215(7) -0.0031(6) 0.0090(5) -0.0031(5)
C17 0.0177(7) 0.0207(7) 0.0217(7) -0.0024(6) 0.0074(6) -0.0023(5)
C18 0.0196(7) 0.0246(8) 0.0324(9) -0.0014(7) 0.0105(7) 0.0025(6)
C19 0.0197(7) 0.0307(9) 0.0349(10) -0.0051(8) 0.0147(7) 0.0004(6)
C20 0.0206(7) 0.0330(9) 0.0284(9) -0.0025(7) 0.0148(7) -0.0015(7)
C21 0.0171(6) 0.0261(8) 0.0216(7) -0.0012(6) 0.0098(6) -0.0018(6)
C22 0.0237(8) 0.0207(7) 0.0252(8) 0.0012(6) 0.0097(6) -0.0010(6)
C23 0.0376(12) 0.0578(17) 0.0269(10) 0.0041(10) 0.0058(9) -0.0071(11)
C24 0.0536(15) 0.0241(10) 0.0505(14) 0.0007(9) 0.0298(12) -0.0046(9)
C25 0.0245(8) 0.0354(10) 0.0270(9) 0.0078(8) 0.0145(7) 0.0055(7)
C26 0.0444(15) 0.0343(13) 0.102(3) 0.0237(16) 0.0377(17) 0.0053(11)
C27 0.0553(19) 0.106(3) 0.0298(13) 0.0111(16) 0.0094(12) 0.034(2)
C28 0.0188(6) 0.0169(6) 0.0155(6) -0.0018(5) 0.0072(5) -0.0026(5)
C29 0.0200(6) 0.0189(7) 0.0177(6) -0.0017(6) 0.0085(5) -0.0012(6)
C30 0.0259(8) 0.0244(7) 0.0208(7) -0.0055(6) 0.0113(6) -0.0014(6)
C31 0.0274(7) 0.0287(8) 0.0170(6) -0.0049(7) 0.0096(5) -0.0037(8)
C32 0.0218(7) 0.0286(8) 0.0159(7) -0.0005(6) 0.0071(6) -0.0019(6)
C33 0.0190(6) 0.0214(7) 0.0163(6) -0.0003(6) 0.0070(5) -0.0020(6)
C34 0.0216(7) 0.0178(7) 0.0195(7) -0.0017(5) 0.0078(6) 0.0018(5)
C35 0.0229(7) 0.0239(9) 0.0245(8) -0.0027(6) 0.0098(6) 0.0010(5)
C36 0.0217(8) 0.0264(9) 0.0335(10) -0.0032(7) 0.0088(7) 0.0044(6)
C37 0.0286(9) 0.0236(9) 0.0312(10) 0.0004(7) 0.0045(7) 0.0083(7)
C38 0.0323(9) 0.0205(8) 0.0264(9) 0.0024(7) 0.0093(7) 0.0046(7)
C39 0.0257(8) 0.0182(7) 0.0211(7) -0.0016(6) 0.0100(6) 0.0017(6)
C40 0.0273(9) 0.0358(11) 0.0329(10) 0.0019(8) 0.0138(8) -0.0047(8)
C41 0.0299(9) 0.0257(9) 0.0296(9) 0.0022(7) 0.0152(7) -0.0016(7)
C42 0.0355(12) 0.0363(13) 0.0502(15) 0.0087(11) 0.0009(11) 0.0128(10)
C43 0.0182(7) 0.0259(8) 0.0166(6) 0.0006(6) 0.0060(5) -0.0001(6)
C44 0.0205(7) 0.0320(9) 0.0258(8) 0.0003(7) 0.0100(6) -0.0025(6)
C45 0.0206(8) 0.0445(13) 0.0348(11) -0.0011(9) 0.0117(7) 0.0020(8)
C46 0.0265(9) 0.0424(12) 0.0281(9) 0.0023(9) 0.0089(7) 0.0115(8)
C47 0.0358(10) 0.0307(10) 0.0271(9) 0.0056(8) 0.0147(8) 0.0089(8)
C48 0.0277(8) 0.0257(8) 0.0262(8) 0.0039(7) 0.0142(7) 0.0037(7)
C49 0.0330(11) 0.0369(12) 0.0568(15) 0.0045(11) 0.0261(11) -0.0065(9)
C50 0.0499(14) 0.0308(11) 0.076(2) 0.0112(12) 0.0461(15) 0.0019(10)
C51 0.0381(13) 0.061(2) 0.0633(19) 0.0074(15) 0.0218(13) 0.0242(13)

loop_
_atom_type_symbol
_atom_type_description
_atom_type_scat_dispersion_real
_atom_type_scat_dispersion_imag
_atom_type_scat_source
C C 0.0033 0.0016 'International Tables Vol C Tables 4.2.6.8 and 6.1.1.4'
H H 0.0000 0.0000 'International Tables Vol C Tables 4.2.6.8 and 6.1.1.4'
Cu Cu 0.3201 1.2651 'International Tables Vol C Tables 4.2.6.8 and 6.1.1.4'
I I -0.4742 1.8119 'International Tables Vol C Tables 4.2.6.8 and 6.1.1.4'
N N 0.0061 0.0033 'International Tables Vol C Tables 4.2.6.8 and 6.1.1.4'

loop_
_geom_angle_atom_site_label_1
_geom_angle_atom_site_label_2
_geom_angle_atom_site_label_3
_geom_angle
_geom_angle_site_symmetry_1
_geom_angle_site_symmetry_3
_geom_angle_publ_flag
N3 Cu1 I1 172.50(4) . . ?
C1 N2 C3 109.90(13) . . ?
C1 N2 C16 125.39(14) . . ?
C16 N2 C3 114.55(14) . . ?
C1 N1 C2 111.58(13) . . ?
C1 N1 C4 124.94(14) . . ?
C4 N1 C2 120.68(14) . . ?
N4 N3 Cu1 114.26(10) . . ?
C1 N3 Cu1 129.58(11) . . ?
C1 N3 N4 116.09(13) . . ?
N5 N4 N3 107.59(13) . . ?
N4 N5 C28 117.13(13) . . ?
N1 C1 N2 109.61(13) . . ?
N3 C1 N2 131.22(14) . . ?
N3 C1 N1 119.15(14) . . ?
N1 C2 H2A 111.3 . . ?
N1 C2 H2B 111.3 . . ?
N1 C2 C3 102.51(14) . . ?
H2A C2 H2B 109.2 . . ?
C3 C2 H2A 111.3 . . ?
C3 C2 H2B 111.3 . . ?
N2 C3 C2 103.78(14) . . ?
N2 C3 H3A 111.0 . . ?
N2 C3 H3B 111.0 . . ?
C2 C3 H3A 111.0 . . ?
C2 C3 H3B 111.0 . . ?
H3A C3 H3B 109.0 . . ?
C5 C4 N1 116.98(15) . . ?
C5 C4 C9 122.84(15) . . ?
C9 C4 N1 120.03(15) . . ?
C4 C5 C10 122.68(15) . . ?
C6 C5 C4 116.86(17) . . ?
C6 C5 C10 120.46(17) . . ?
C5 C6 H6 119.3 . . ?
C7 C6 C5 121.37(18) . . ?
C7 C6 H6 119.3 . . ?
C6 C7 H7 119.7 . . ?
C8 C7 C6 120.67(17) . . ?
C8 C7 H7 119.7 . . ?
C7 C8 H8 119.7 . . ?
C7 C8 C9 120.54(18) . . ?
C9 C8 H8 119.7 . . ?
C4 C9 C13 122.76(15) . . ?
C8 C9 C4 117.62(16) . . ?
C8 C9 C13 119.61(17) . . ?
C5 C10 H10 107.9 . . ?
C5 C10 C11 110.67(18) . . ?
C11 C10 H10 107.9 . . ?
C12 C10 C5 111.61(17) . . ?
C12 C10 H10 107.9 . . ?
C12 C10 C11 110.8(2) . . ?
C10 C11 H11A 109.5 . . ?
C10 C11 H11B 109.5 . . ?
C10 C11 H11C 109.5 . . ?
H11A C11 H11B 109.5 . . ?
H11A C11 H11C 109.5 . . ?
H11B C11 H11C 109.5 . . ?
C10 C12 H12A 109.5 . . ?
C10 C12 H12B 109.5 . . ?
C10 C12 H12C 109.5 . . ?
H12A C12 H12B 109.5 . . ?
H12A C12 H12C 109.5 . . ?
H12B C12 H12C 109.5 . . ?
C9 C13 H13 107.9 . . ?
C9 C13 C14 111.87(19) . . ?
C9 C13 C15 110.75(18) . . ?
C14 C13 H13 107.9 . . ?
C15 C13 H13 107.9 . . ?
C15 C13 C14 110.3(2) . . ?
C13 C14 H14A 109.5 . . ?
C13 C14 H14B 109.5 . . ?
C13 C14 H14C 109.5 . . ?
H14A C14 H14B 109.5 . . ?
H14A C14 H14C 109.5 . . ?
H14B C14 H14C 109.5 . . ?
C13 C15 H15A 109.5 . . ?
C13 C15 H15B 109.5 . . ?
C13 C15 H15C 109.5 . . ?
H15A C15 H15B 109.5 . . ?
H15A C15 H15C 109.5 . . ?
H15B C15 H15C 109.5 . . ?
C17 C16 N2 120.18(15) . . ?
C21 C16 N2 117.49(16) . . ?
C21 C16 C17 121.77(15) . . ?
C16 C17 C22 123.29(16) . . ?
C18 C17 C16 118.24(17) . . ?
C18 C17 C22 118.41(17) . . ?
C17 C18 H18 119.6 . . ?
C19 C18 C17 120.82(19) . . ?
C19 C18 H18 119.6 . . ?
C18 C19 H19 120.1 . . ?
C20 C19 C18 119.72(17) . . ?
C20 C19 H19 120.1 . . ?
C19 C20 H20 119.0 . . ?
C19 C20 C21 121.93(18) . . ?
C21 C20 H20 119.0 . . ?
C16 C21 C25 122.80(16) . . ?
C20 C21 C16 117.30(18) . . ?
C20 C21 C25 119.87(17) . . ?
C17 C22 H22 108.0 . . ?
C17 C22 C23 110.75(17) . . ?
C17 C22 C24 111.20(18) . . ?
C23 C22 H22 108.0 . . ?
C24 C22 H22 108.0 . . ?
C24 C22 C23 110.7(2) . . ?
C22 C23 H23A 109.5 . . ?
C22 C23 H23B 109.5 . . ?
C22 C23 H23C 109.5 . . ?
H23A C23 H23B 109.5 . . ?
H23A C23 H23C 109.5 . . ?
H23B C23 H23C 109.5 . . ?
C22 C24 H24A 109.5 . . ?
C22 C24 H24B 109.5 . . ?
C22 C24 H24C 109.5 . . ?
H24A C24 H24B 109.5 . . ?
H24A C24 H24C 109.5 . . ?
H24B C24 H24C 109.5 . . ?
C21 C25 H25 108.6 . . ?
C21 C25 C26 109.40(19) . . ?
C21 C25 C27 111.1(2) . . ?
C26 C25 H25 108.6 . . ?
C27 C25 H25 108.6 . . ?
C27 C25 C26 110.5(3) . . ?
C25 C26 H26A 109.5 . . ?
C25 C26 H26B 109.5 . . ?
C25 C26 H26C 109.5 . . ?
H26A C26 H26B 109.5 . . ?
H26A C26 H26C 109.5 . . ?
H26B C26 H26C 109.5 . . ?
C25 C27 H27A 109.5 . . ?
C25 C27 H27B 109.5 . . ?
C25 C27 H27C 109.5 . . ?
H27A C27 H27B 109.5 . . ?
H27A C27 H27C 109.5 . . ?
H27B C27 H27C 109.5 . . ?
C29 C28 N5 120.87(15) . . ?
C29 C28 C33 121.17(15) . . ?
C33 C28 N5 117.26(14) . . ?
C28 C29 C34 125.39(14) . . ?
C30 C29 C28 117.80(16) . . ?
C30 C29 C34 116.79(16) . . ?
C29 C30 H30 119.0 . . ?
C31 C30 C29 122.01(17) . . ?
C31 C30 H30 119.0 . . ?
C30 C31 H31 120.3 . . ?
C32 C31 C30 119.39(16) . . ?
C32 C31 H31 120.3 . . ?
C31 C32 H32 119.5 . . ?
C31 C32 C33 121.07(17) . . ?
C33 C32 H32 119.5 . . ?
C28 C33 C43 125.82(15) . . ?
C32 C33 C28 118.52(16) . . ?
C32 C33 C43 115.67(15) . . ?
C35 C34 C29 119.09(16) . . ?
C39 C34 C29 120.64(16) . . ?
C39 C34 C35 119.82(17) . . ?
C34 C35 C40 121.10(17) . . ?
C36 C35 C34 119.48(18) . . ?
C36 C35 C40 119.42(18) . . ?
C35 C36 H36 119.3 . . ?
C37 C36 C35 121.35(19) . . ?
C37 C36 H36 119.3 . . ?
C36 C37 C38 118.57(18) . . ?
C36 C37 C42 119.8(2) . . ?
C38 C37 C42 121.6(2) . . ?
C37 C38 H38 119.0 . . ?
C37 C38 C39 122.01(19) . . ?
C39 C38 H38 119.0 . . ?
C34 C39 C38 118.76(18) . . ?
C34 C39 C41 121.87(17) . . ?
C38 C39 C41 119.36(18) . . ?
C35 C40 H40A 109.5 . . ?
C35 C40 H40B 109.5 . . ?
C35 C40 H40C 109.5 . . ?
H40A C40 H40B 109.5 . . ?
H40A C40 H40C 109.5 . . ?
H40B C40 H40C 109.5 . . ?
C39 C41 H41A 109.5 . . ?
C39 C41 H41B 109.5 . . ?
C39 C41 H41C 109.5 . . ?
H41A C41 H41B 109.5 . . ?
H41A C41 H41C 109.5 . . ?
H41B C41 H41C 109.5 . . ?
C37 C42 H42A 109.5 . . ?
C37 C42 H42B 109.5 . . ?
C37 C42 H42C 109.5 . . ?
H42A C42 H42B 109.5 . . ?
H42A C42 H42C 109.5 . . ?
H42B C42 H42C 109.5 . . ?
C44 C43 C33 120.04(17) . . ?
C48 C43 C33 119.63(16) . . ?
C48 C43 C44 119.68(18) . . ?
C43 C44 C49 120.65(19) . . ?
C45 C44 C43 118.9(2) . . ?
C45 C44 C49 120.48(19) . . ?
C44 C45 H45 119.0 . . ?
C46 C45 C44 122.1(2) . . ?
C46 C45 H45 119.0 . . ?
C45 C46 C51 122.1(2) . . ?
C47 C46 C45 118.1(2) . . ?
C47 C46 C51 119.7(3) . . ?
C46 C47 H47 119.2 . . ?
C46 C47 C48 121.6(2) . . ?
C48 C47 H47 119.2 . . ?
C43 C48 C47 119.55(19) . . ?
C43 C48 C50 121.09(19) . . ?
C47 C48 C50 119.4(2) . . ?
C44 C49 H49A 109.5 . . ?
C44 C49 H49B 109.5 . . ?
C44 C49 H49C 109.5 . . ?
H49A C49 H49B 109.5 . . ?
H49A C49 H49C 109.5 . . ?
H49B C49 H49C 109.5 . . ?
C48 C50 H50A 109.5 . . ?
C48 C50 H50B 109.5 . . ?
C48 C50 H50C 109.5 . . ?
H50A C50 H50B 109.5 . . ?
H50A C50 H50C 109.5 . . ?
H50B C50 H50C 109.5 . . ?
C46 C51 H51A 109.5 . . ?
C46 C51 H51B 109.5 . . ?
C46 C51 H51C 109.5 . . ?
H51A C51 H51B 109.5 . . ?
H51A C51 H51C 109.5 . . ?
H51B C51 H51C 109.5 . . ?

loop_
_geom_bond_atom_site_label_1
_geom_bond_atom_site_label_2
_geom_bond_distance
_geom_bond_site_symmetry_2
_geom_bond_publ_flag
I1 Cu1 2.4305(2) . ?
Cu1 N3 1.9517(14) . ?
N2 C1 1.371(2) . ?
N2 C3 1.496(2) . ?
N2 C16 1.448(2) . ?
N1 C1 1.360(2) . ?
N1 C2 1.480(2) . ?
N1 C4 1.441(2) . ?
N3 N4 1.3956(19) . ?
N3 C1 1.349(2) . ?
N4 N5 1.269(2) . ?
N5 C28 1.440(2) . ?
C2 H2A 0.9700 . ?
C2 H2B 0.9700 . ?
C2 C3 1.521(3) . ?
C3 H3A 0.9700 . ?
C3 H3B 0.9700 . ?
C4 C5 1.409(2) . ?
C4 C9 1.423(2) . ?
C5 C6 1.405(3) . ?
C5 C10 1.539(3) . ?
C6 H6 0.9300 . ?
C6 C7 1.402(3) . ?
C7 H7 0.9300 . ?
C7 C8 1.387(3) . ?
C8 H8 0.9300 . ?
C8 C9 1.407(2) . ?
C9 C13 1.518(3) . ?
C10 H10 0.9800 . ?
C10 C11 1.540(3) . ?
C10 C12 1.530(3) . ?
C11 H11A 0.9600 . ?
C11 H11B 0.9600 . ?
C11 H11C 0.9600 . ?
C12 H12A 0.9600 . ?
C12 H12B 0.9600 . ?
C12 H12C 0.9600 . ?
C13 H13 0.9800 . ?
C13 C14 1.542(3) . ?
C13 C15 1.539(3) . ?
C14 H14A 0.9600 . ?
C14 H14B 0.9600 . ?
C14 H14C 0.9600 . ?
C15 H15A 0.9600 . ?
C15 H15B 0.9600 . ?
C15 H15C 0.9600 . ?
C16 C17 1.422(3) . ?
C16 C21 1.409(2) . ?
C17 C18 1.402(3) . ?
C17 C22 1.525(3) . ?
C18 H18 0.9300 . ?
C18 C19 1.394(3) . ?
C19 H19 0.9300 . ?
C19 C20 1.395(3) . ?
C20 H20 0.9300 . ?
C20 C21 1.405(3) . ?
C21 C25 1.524(3) . ?
C22 H22 0.9800 . ?
C22 C23 1.553(3) . ?
C22 C24 1.538(3) . ?
C23 H23A 0.9600 . ?
C23 H23B 0.9600 . ?
C23 H23C 0.9600 . ?
C24 H24A 0.9600 . ?
C24 H24B 0.9600 . ?
C24 H24C 0.9600 . ?
C25 H25 0.9800 . ?
C25 C26 1.546(4) . ?
C25 C27 1.531(4) . ?
C26 H26A 0.9600 . ?
C26 H26B 0.9600 . ?
C26 H26C 0.9600 . ?
C27 H27A 0.9600 . ?
C27 H27B 0.9600 . ?
C27 H27C 0.9600 . ?
C28 C29 1.416(2) . ?
C28 C33 1.430(2) . ?
C29 C30 1.407(2) . ?
C29 C34 1.512(2) . ?
C30 H30 0.9300 . ?
C30 C31 1.403(3) . ?
C31 H31 0.9300 . ?
C31 C32 1.398(3) . ?
C32 H32 0.9300 . ?
C32 C33 1.407(2) . ?
C33 C43 1.508(3) . ?
C34 C35 1.418(3) . ?
C34 C39 1.411(3) . ?
C35 C36 1.413(3) . ?
C35 C40 1.514(3) . ?
C36 H36 0.9300 . ?
C36 C37 1.393(3) . ?
C37 C38 1.399(3) . ?
C37 C42 1.533(3) . ?
C38 H38 0.9300 . ?
C38 C39 1.415(3) . ?
C39 C41 1.519(3) . ?
C40 H40A 0.9600 . ?
C40 H40B 0.9600 . ?
C40 H40C 0.9600 . ?
C41 H41A 0.9600 . ?
C41 H41B 0.9600 . ?
C41 H41C 0.9600 . ?
C42 H42A 0.9600 . ?
C42 H42B 0.9600 . ?
C42 H42C 0.9600 . ?
C43 C44 1.414(3) . ?
C43 C48 1.407(3) . ?
C44 C45 1.411(3) . ?
C44 C49 1.518(3) . ?
C45 H45 0.9300 . ?
C45 C46 1.395(4) . ?
C46 C47 1.394(3) . ?
C46 C51 1.532(3) . ?
C47 H47 0.9300 . ?
C47 C48 1.410(3) . ?
C48 C50 1.520(3) . ?
C49 H49A 0.9600 . ?
C49 H49B 0.9600 . ?
C49 H49C 0.9600 . ?
C50 H50A 0.9600 . ?
C50 H50B 0.9600 . ?
C50 H50C 0.9600 . ?
C51 H51A 0.9600 . ?
C51 H51B 0.9600 . ?
C51 H51C 0.9600 . ?

loop_
_geom_torsion_atom_site_label_1
_geom_torsion_atom_site_label_2
_geom_torsion_atom_site_label_3
_geom_torsion_atom_site_label_4
_geom_torsion
_geom_torsion_site_symmetry_1
_geom_torsion_site_symmetry_2
_geom_torsion_site_symmetry_3
_geom_torsion_site_symmetry_4
_geom_torsion_publ_flag
Cu1 N3 N4 N5 -8.36(16) . . . . ?
Cu1 N3 C1 N2 -168.91(14) . . . . ?
Cu1 N3 C1 N1 13.0(2) . . . . ?
N2 C16 C17 C18 176.56(16) . . . . ?
N2 C16 C17 C22 -0.6(3) . . . . ?
N2 C16 C21 C20 -176.63(16) . . . . ?
N2 C16 C21 C25 1.1(3) . . . . ?
N1 C2 C3 N2 -15.4(2) . . . . ?
N1 C4 C5 C6 -178.90(16) . . . . ?
N1 C4 C5 C10 1.4(3) . . . . ?
N1 C4 C9 C8 179.02(15) . . . . ?
N1 C4 C9 C13 0.3(2) . . . . ?
N3 N4 N5 C28 179.91(14) . . . . ?
N4 N3 C1 N2 14.4(3) . . . . ?
N4 N3 C1 N1 -163.74(15) . . . . ?
N4 N5 C28 C29 -76.4(2) . . . . ?
N4 N5 C28 C33 113.10(17) . . . . ?
N5 C28 C29 C30 -172.43(16) . . . . ?
N5 C28 C29 C34 5.9(3) . . . . ?
N5 C28 C33 C32 173.34(16) . . . . ?
N5 C28 C33 C43 -6.3(3) . . . . ?
C1 N2 C3 C2 11.8(2) . . . . ?
C1 N2 C16 C17 58.3(2) . . . . ?
C1 N2 C16 C21 -130.02(18) . . . . ?
C1 N1 C2 C3 15.2(2) . . . . ?
C1 N1 C4 C5 -111.49(19) . . . . ?
C1 N1 C4 C9 72.8(2) . . . . ?
C1 N3 N4 N5 168.87(14) . . . . ?
C2 N1 C1 N2 -8.3(2) . . . . ?
C2 N1 C1 N3 170.14(16) . . . . ?
C2 N1 C4 C5 89.1(2) . . . . ?
C2 N1 C4 C9 -86.6(2) . . . . ?
C3 N2 C1 N1 -2.6(2) . . . . ?
C3 N2 C1 N3 179.15(18) . . . . ?
C3 N2 C16 C17 -83.2(2) . . . . ?
C3 N2 C16 C21 88.4(2) . . . . ?
C4 N1 C1 N2 -169.35(16) . . . . ?
C4 N1 C1 N3 9.1(3) . . . . ?
C4 N1 C2 C3 177.10(16) . . . . ?
C4 C5 C6 C7 0.6(3) . . . . ?
C4 C5 C10 C11 106.1(2) . . . . ?
C4 C5 C10 C12 -130.1(2) . . . . ?
C4 C9 C13 C14 -124.3(2) . . . . ?
C4 C9 C13 C15 112.2(2) . . . . ?
C5 C4 C9 C8 3.5(3) . . . . ?
C5 C4 C9 C13 -175.17(17) . . . . ?
C5 C6 C7 C8 1.7(3) . . . . ?
C6 C5 C10 C11 -73.6(2) . . . . ?
C6 C5 C10 C12 50.3(3) . . . . ?
C6 C7 C8 C9 -1.4(3) . . . . ?
C7 C8 C9 C4 -1.1(3) . . . . ?
C7 C8 C9 C13 177.65(18) . . . . ?
C8 C9 C13 C14 57.1(2) . . . . ?
C8 C9 C13 C15 -66.5(3) . . . . ?
C9 C4 C5 C6 -3.3(3) . . . . ?
C9 C4 C5 C10 177.07(17) . . . . ?
C10 C5 C6 C7 -179.70(19) . . . . ?
C16 N2 C1 N1 -145.64(16) . . . . ?
C16 N2 C1 N3 36.1(3) . . . . ?
C16 N2 C3 C2 159.18(16) . . . . ?
C16 C17 C18 C19 -2.0(3) . . . . ?
C16 C17 C22 C23 117.9(2) . . . . ?
C16 C17 C22 C24 -118.6(2) . . . . ?
C16 C21 C25 C26 -115.7(2) . . . . ?
C16 C21 C25 C27 122.0(2) . . . . ?
C17 C16 C21 C20 -5.1(3) . . . . ?
C17 C16 C21 C25 172.62(18) . . . . ?
C17 C18 C19 C20 -1.3(3) . . . . ?
C18 C17 C22 C23 -59.2(2) . . . . ?
C18 C17 C22 C24 64.3(2) . . . . ?
C18 C19 C20 C21 1.4(3) . . . . ?
C19 C20 C21 C16 1.8(3) . . . . ?
C19 C20 C21 C25 -176.1(2) . . . . ?
C20 C21 C25 C26 62.0(3) . . . . ?
C20 C21 C25 C27 -60.3(3) . . . . ?
C21 C16 C17 C18 5.3(3) . . . . ?
C21 C16 C17 C22 -171.83(17) . . . . ?
C22 C17 C18 C19 175.29(18) . . . . ?
C28 C29 C30 C31 0.5(3) . . . . ?
C28 C29 C34 C35 115.21(19) . . . . ?
C28 C29 C34 C39 -72.5(2) . . . . ?
C28 C33 C43 C44 88.1(2) . . . . ?
C28 C33 C43 C48 -101.1(2) . . . . ?
C29 C28 C33 C32 2.8(3) . . . . ?
C29 C28 C33 C43 -176.79(17) . . . . ?
C29 C30 C31 C32 0.6(3) . . . . ?
C29 C34 C35 C36 172.25(17) . . . . ?
C29 C34 C35 C40 -7.7(3) . . . . ?
C29 C34 C39 C38 -171.68(17) . . . . ?
C29 C34 C39 C41 7.0(3) . . . . ?
C30 C29 C34 C35 -66.4(2) . . . . ?
C30 C29 C34 C39 105.86(19) . . . . ?
C30 C31 C32 C33 0.0(3) . . . . ?
C31 C32 C33 C28 -1.6(3) . . . . ?
C31 C32 C33 C43 178.01(18) . . . . ?
C32 C33 C43 C44 -91.5(2) . . . . ?
C32 C33 C43 C48 79.3(2) . . . . ?
C33 C28 C29 C30 -2.3(3) . . . . ?
C33 C28 C29 C34 176.10(16) . . . . ?
C33 C43 C44 C45 169.30(18) . . . . ?
C33 C43 C44 C49 -10.2(3) . . . . ?
C33 C43 C48 C47 -168.50(18) . . . . ?
C33 C43 C48 C50 12.0(3) . . . . ?
C34 C29 C30 C31 -177.99(18) . . . . ?
C34 C35 C36 C37 -0.8(3) . . . . ?
C35 C34 C39 C38 0.6(3) . . . . ?
C35 C34 C39 C41 179.21(18) . . . . ?
C35 C36 C37 C38 1.3(3) . . . . ?
C35 C36 C37 C42 -178.7(2) . . . . ?
C36 C37 C38 C39 -0.8(3) . . . . ?
C37 C38 C39 C34 -0.1(3) . . . . ?
C37 C38 C39 C41 -178.79(19) . . . . ?
C39 C34 C35 C36 -0.1(3) . . . . ?
C39 C34 C35 C40 180.00(18) . . . . ?
C40 C35 C36 C37 179.1(2) . . . . ?
C42 C37 C38 C39 179.1(2) . . . . ?
C43 C44 C45 C46 -0.8(3) . . . . ?
C44 C43 C48 C47 2.3(3) . . . . ?
C44 C43 C48 C50 -177.2(2) . . . . ?
C44 C45 C46 C47 2.1(4) . . . . ?
C44 C45 C46 C51 -179.7(3) . . . . ?
C45 C46 C47 C48 -1.3(3) . . . . ?
C46 C47 C48 C43 -0.9(3) . . . . ?
C46 C47 C48 C50 178.6(2) . . . . ?
C48 C43 C44 C45 -1.5(3) . . . . ?
C48 C43 C44 C49 179.0(2) . . . . ?
C49 C44 C45 C46 178.7(2) . . . . ?
C51 C46 C47 C48 -179.4(2) . . . . ?
